data_2204978
loop_
_publ_author_name
'Gutzmann, Andreas'
'N\"ather, Christian'
'Bensch, Wolfgang'

_publ_section_title
;
 CsVP~2~S~7~
;
_journal_issue 1
_journal_name_full 'Acta Crystallographica Section E'
_journal_page_first i6
_journal_page_last i8
_journal_paper_doi 10.1107/S1600536804031150
_journal_volume 61
_journal_year 2005
_chemical_formula_iupac 'Cs V P2 S7'
_chemical_formula_structural 'Cs (V (P2 S7))'
_chemical_formula_sum 'Cs P2 S7 V'
_chemical_formula_weight 470.21
_chemical_name_systematic
;
Caesium vanadium diphosphorus heptasulfide
;
_space_group_IT_number 5
_symmetry_cell_setting monoclinic
_symmetry_space_group_name_Hall 'C 2y'
_symmetry_space_group_name_H-M 'C 1 2 1'
_atom_sites_solution_primary direct
_atom_sites_solution_secondary difmap
_audit_creation_method SHELXL-97
_cell_angle_alpha 90.00
_cell_angle_beta 98.17(3)
_cell_angle_gamma 90.00
_cell_formula_units_Z 2
_cell_length_a 8.6010(17)
_cell_length_b 9.5176(19)
_cell_length_c 6.7287(13)
_cell_measurement_reflns_used 68
_cell_measurement_temperature 293(2)
_cell_measurement_theta_max 15
_cell_measurement_theta_min 10
_cell_volume 545.23(19)
_computing_cell_refinement DIF4
_computing_data_collection 'DIF4 (Stoe & Cie, 1992)'
_computing_data_reduction 'REDU4 (Stoe & Cie, 1992)'
_computing_molecular_graphics 'DIAMOND (Brandenburg, 1999)'
_computing_publication_material 'CIFTAB in SHELXTL (Bruker, 1998)'
_computing_structure_refinement 'SHELXL97 (Sheldrick, 1997)'
_computing_structure_solution 'SHELXS97 (Sheldrick, 1997)'
_diffrn_ambient_temperature 293(2)
_diffrn_measured_fraction_theta_full 0.997
_diffrn_measured_fraction_theta_max 0.997
_diffrn_measurement_device_type 'Philips PW1100 4-circle-diffractometer'
_diffrn_measurement_method '\w/\q scans'
_diffrn_radiation_monochromator graphite
_diffrn_radiation_source 'fine-focus sealed tube'
_diffrn_radiation_type MoK\a
_diffrn_radiation_wavelength 0.71073
_diffrn_reflns_av_R_equivalents 0.0444
_diffrn_reflns_av_sigmaI/netI 0.0774
_diffrn_reflns_limit_h_max 10
_diffrn_reflns_limit_h_min 0
_diffrn_reflns_limit_k_max 12
_diffrn_reflns_limit_k_min -12
_diffrn_reflns_limit_l_max 8
_diffrn_reflns_limit_l_min -8
_diffrn_reflns_number 1280
_diffrn_reflns_theta_full 27.03
_diffrn_reflns_theta_max 27.03
_diffrn_reflns_theta_min 3.06
_diffrn_standards_decay_% 0
_diffrn_standards_interval_time 120
_diffrn_standards_number 3
_exptl_absorpt_coefficient_mu 5.768
_exptl_absorpt_correction_T_max 0.738
_exptl_absorpt_correction_T_min 0.701
_exptl_absorpt_correction_type numerical
_exptl_absorpt_process_details 'X-SHAPE and X-RED (Stoe & Cie, 1998)'
_exptl_crystal_colour green
_exptl_crystal_density_diffrn 2.864
_exptl_crystal_density_method 'not measured'
_exptl_crystal_description plate
_exptl_crystal_F_000 440
_exptl_crystal_size_max 0.15
_exptl_crystal_size_mid 0.05
_exptl_crystal_size_min 0.05
_refine_diff_density_max 1.486
_refine_diff_density_min -0.626
_refine_ls_abs_structure_details 'Flack (1983)'
_refine_ls_abs_structure_Flack -0.03(4)
_refine_ls_extinction_method none
_refine_ls_goodness_of_fit_ref 1.011
_refine_ls_hydrogen_treatment none
_refine_ls_matrix_type full
_refine_ls_number_parameters 52
_refine_ls_number_reflns 1205
_refine_ls_number_restraints 1
_refine_ls_restrained_S_all 1.010
_refine_ls_R_factor_all 0.0753
_refine_ls_R_factor_gt 0.0456
_refine_ls_shift/su_max 0.000
_refine_ls_shift/su_mean 0.000
_refine_ls_structure_factor_coef Fsqd
_refine_ls_weighting_details 'w=1/[\s^2^(Fo^2^)+(0.0566P)^2^P] where P=(Fo^2^+2Fc^2^)/3'
_refine_ls_weighting_scheme calc
_refine_ls_wR_factor_gt 0.0946
_refine_ls_wR_factor_ref 0.1001
_reflns_number_gt 979
_reflns_number_total 1205
_reflns_threshold_expression I>2\s(I)
_cod_data_source_file wm6043.cif
_cod_data_source_block I
_cod_original_sg_symbol_H-M 'C 2'
_cod_database_code 2204978
_cod_database_fobs_code 2204978

loop_
_symmetry_equiv_pos_as_xyz
'x, y, z'
'-x, y, -z'
'x+1/2, y+1/2, z'
'-x+1/2, y+1/2, -z'

loop_
_atom_site_label
_atom_site_fract_x
_atom_site_fract_y
_atom_site_fract_z
_atom_site_U_iso_or_equiv
_atom_site_adp_type
_atom_site_calc_flag
_atom_site_refinement_flags
_atom_site_occupancy
_atom_site_type_symbol
P1 0.3030(3) 0.6425(3) 0.4194(4) 0.0169(5) Uani d . 1 P
S1 0.1582(2) 0.5244(3) 0.2257(3) 0.0214(6) Uani d . 1 S
S2 0.1928(3) 0.6633(3) 0.6648(4) 0.0235(6) Uani d . 1 S
S3 0.3703(3) 0.8139(3) 0.2801(4) 0.0252(6) Uani d . 1 S
S4 0.5000 0.5068(4) 0.5000 0.0175(7) Uani d S 1 S
V1 0.0000 0.4975(2) 0.5000 0.0167(5) Uani d S 1 V
Cs1 0.5000 0.39532(12) 0.0000 0.0370(4) Uani d S 1 Cs

loop_
_atom_site_aniso_label
_atom_site_aniso_U_11
_atom_site_aniso_U_22
_atom_site_aniso_U_33
_atom_site_aniso_U_12
_atom_site_aniso_U_13
_atom_site_aniso_U_23
P1 0.0134(11) 0.0173(14) 0.0202(11) -0.0010(9) 0.0027(9) 0.0009(10)
S1 0.0153(11) 0.0275(15) 0.0214(12) -0.0070(11) 0.0023(9) -0.0025(11)
S2 0.0214(12) 0.0228(15) 0.0284(12) -0.0062(10) 0.0109(10) -0.0090(11)
S3 0.0254(13) 0.0223(14) 0.0255(13) -0.0077(11) -0.0044(10) 0.0067(11)
S4 0.0171(15) 0.0133(18) 0.0219(16) 0.000 0.0015(11) 0.000
V1 0.0134(10) 0.0162(13) 0.0211(11) 0.000 0.0048(8) 0.000
Cs1 0.0264(5) 0.0629(8) 0.0216(5) 0.000 0.0029(4) 0.000

loop_
_atom_type_symbol
_atom_type_description
_atom_type_scat_dispersion_real
_atom_type_scat_dispersion_imag
_atom_type_scat_source
P P 0.1023 0.0942 'International Tables Vol C Tables 4.2.6.8 and 6.1.1.4'
S S 0.1246 0.1234 'International Tables Vol C Tables 4.2.6.8 and 6.1.1.4'
V V 0.3005 0.5294 'International Tables Vol C Tables 4.2.6.8 and 6.1.1.4'
Cs Cs -0.3680 2.1192 'International Tables Vol C Tables 4.2.6.8 and 6.1.1.4'

loop_
_geom_angle_atom_site_label_1
_geom_angle_atom_site_label_2
_geom_angle_atom_site_label_3
_geom_angle_site_symmetry_1
_geom_angle_site_symmetry_3
_geom_angle
_geom_angle_publ_flag
S3 P1 S1 . . 110.13(15) y
S3 P1 S2 . . 120.02(16) y
S1 P1 S2 . . 105.32(14) y
S3 P1 S4 . . 109.79(15) y
S1 P1 S4 . . 102.84(15) y
S2 P1 S4 . . 107.33(14) y
S3 P1 Cs1 . . 88.33(12) n
S1 P1 Cs1 . . 61.64(9) n
S2 P1 Cs1 . . 151.62(12) n
S4 P1 Cs1 . . 56.81(6) n
P1 S1 V1 . . 85.96(11) n
P1 S1 Cs1 . . 89.81(10) n
V1 S1 Cs1 . . 146.05(10) n
P1 S1 Cs1 . 3_455 84.21(11) n
V1 S1 Cs1 . 3_455 100.51(9) n
Cs1 S1 Cs1 . 3_455 112.55(6) n
P1 S2 V1 . . 86.14(12) n
P1 S2 Cs1 . 3_456 148.66(13) n
V1 S2 Cs1 . 3_456 109.13(8) n
P1 S2 Cs1 . 1_556 92.75(11) n
V1 S2 Cs1 . 1_556 100.99(9) n
Cs1 S2 Cs1 3_456 1_556 110.11(7) n
P1 S3 V1 . 3 115.70(13) n
P1 S3 Cs1 . 3_455 97.41(11) n
V1 S3 Cs1 3 3_455 117.51(10) n
P1 S4 P1 2_656 . 105.7(2) n
P1 S4 Cs1 2_656 . 108.42(7) n
P1 S4 Cs1 . . 92.71(7) n
P1 S4 Cs1 2_656 1_556 92.71(7) n
P1 S4 Cs1 . 1_556 108.42(7) n
Cs1 S4 Cs1 . 1_556 144.99(12) n
S2 V1 S2 . 2_556 99.35(16) y
S2 V1 S3 . 3_445 163.10(9) y
S2 V1 S3 2_556 3_445 87.99(9) y
S2 V1 S3 . 4_546 87.99(9) y
S2 V1 S3 2_556 4_546 163.10(9) y
S3 V1 S3 3_445 4_546 89.17(14) y
S2 V1 S1 . . 82.00(9) y
S2 V1 S1 2_556 . 90.23(9) y
S3 V1 S1 3_445 . 82.78(9) y
S3 V1 S1 4_546 . 105.93(10) y
S2 V1 S1 . 2_556 90.23(9) y
S2 V1 S1 2_556 2_556 82.00(9) y
S3 V1 S1 3_445 2_556 105.93(10) y
S3 V1 S1 4_546 2_556 82.78(9) y
S1 V1 S1 . 2_556 168.01(17) y
S4 Cs1 S4 . 1_554 144.99(12) n
S4 Cs1 S3 . 4_545 116.79(5) n
S4 Cs1 S3 1_554 4_545 71.38(5) n
S4 Cs1 S3 . 3_545 71.38(5) n
S4 Cs1 S3 1_554 3_545 116.79(5) n
S3 Cs1 S3 4_545 3_545 154.77(9) n
S4 Cs1 S1 . 2_655 113.50(5) n
S4 Cs1 S1 1_554 2_655 53.26(4) n
S3 Cs1 S1 4_545 2_655 124.00(6) n
S3 Cs1 S1 3_545 2_655 65.52(6) n
S4 Cs1 S1 . . 53.26(4) n
S4 Cs1 S1 1_554 . 113.50(5) n
S3 Cs1 S1 4_545 . 65.52(6) n
S3 Cs1 S1 3_545 . 124.00(6) n
S1 Cs1 S1 2_655 . 141.26(9) n
S4 Cs1 S2 . 3_544 144.98(6) n
S4 Cs1 S2 1_554 3_544 62.54(6) n
S3 Cs1 S2 4_545 3_544 89.55(6) n
S3 Cs1 S2 3_545 3_544 75.41(6) n
S1 Cs1 S2 2_655 3_544 59.95(6) n
S1 Cs1 S2 . 3_544 153.56(6) n
S4 Cs1 S2 . 4_546 62.54(6) n
S4 Cs1 S2 1_554 4_546 144.98(6) n
S3 Cs1 S2 4_545 4_546 75.41(6) n
S3 Cs1 S2 3_545 4_546 89.55(6) n
S1 Cs1 S2 2_655 4_546 153.56(6) n
S1 Cs1 S2 . 4_546 59.95(6) n
S2 Cs1 S2 3_544 4_546 106.97(9) n
S4 Cs1 S1 . 4_545 125.51(7) n
S4 Cs1 S1 1_554 4_545 87.10(6) n
S3 Cs1 S1 4_545 4_545 51.32(5) n
S3 Cs1 S1 3_545 4_545 103.88(6) n
S1 Cs1 S1 2_655 4_545 112.55(6) n
S1 Cs1 S1 . 4_545 101.61(4) n
S2 Cs1 S1 3_544 4_545 53.27(5) n
S2 Cs1 S1 4_546 4_545 63.18(6) n
S4 Cs1 S1 . 3_545 87.10(6) n
S4 Cs1 S1 1_554 3_545 125.51(7) n
S3 Cs1 S1 4_545 3_545 103.88(6) ?
S3 Cs1 S1 3_545 3_545 51.32(5) ?
S1 Cs1 S1 2_655 3_545 101.61(4) ?
S1 Cs1 S1 . 3_545 112.55(6) ?
S2 Cs1 S1 3_544 3_545 63.18(6) ?
S2 Cs1 S1 4_546 3_545 53.27(5) ?
S1 Cs1 S1 4_545 3_545 56.32(7) ?
S4 Cs1 S2 . 2_656 51.46(5) ?
S4 Cs1 S2 1_554 2_656 104.46(6) ?
S3 Cs1 S2 4_545 2_656 152.36(6) ?
S3 Cs1 S2 3_545 2_656 52.07(6) ?
S1 Cs1 S2 2_655 2_656 62.18(5) ?
S1 Cs1 S2 . 2_656 93.15(5) ?
S2 Cs1 S2 3_544 2_656 113.26(3) ?
S2 Cs1 S2 4_546 2_656 110.11(7) ?
S1 Cs1 S2 4_545 2_656 155.91(5) ?
S1 Cs1 S2 3_545 2_656 100.47(5) ?
S4 Cs1 S2 . 1_554 104.46(6) ?
S4 Cs1 S2 1_554 1_554 51.46(5) ?
S3 Cs1 S2 4_545 1_554 52.07(6) ?
S3 Cs1 S2 3_545 1_554 152.36(6) ?
S1 Cs1 S2 2_655 1_554 93.15(5) ?
S1 Cs1 S2 . 1_554 62.18(5) ?
S2 Cs1 S2 3_544 1_554 110.11(7) ?
S2 Cs1 S2 4_546 1_554 113.26(3) ?
S1 Cs1 S2 4_545 1_554 100.47(5) ?
S1 Cs1 S2 3_545 1_554 155.91(5) ?
S2 Cs1 S2 2_656 1_554 103.25(8) ?

loop_
_geom_bond_atom_site_label_1
_geom_bond_atom_site_label_2
_geom_bond_site_symmetry_2
_geom_bond_distance
_geom_bond_publ_flag
P1 S3 . 2.008(4) y
P1 S1 . 2.013(3) y
P1 S2 . 2.027(4) y
P1 S4 . 2.138(3) y
P1 Cs1 . 4.211(3) n
S1 V1 . 2.457(2) n
S1 Cs1 . 3.705(2) n
S1 Cs1 3_455 4.004(3) n
S2 V1 . 2.439(3) n
S2 Cs1 3_456 3.711(3) n
S2 Cs1 1_556 4.108(3) n
S3 V1 3 2.453(3) n
S3 Cs1 3_455 3.548(3) n
S4 P1 2_656 2.138(3) n
S4 Cs1 . 3.5277(13) n
S4 Cs1 1_556 3.5277(13) n
V1 S2 2_556 2.439(3) y
V1 S3 3_445 2.453(3) y
V1 S3 4_546 2.453(3) y
V1 S1 2_556 2.457(2) y
Cs1 S4 1_554 3.5277(13) y
Cs1 S3 4_545 3.548(3) y
Cs1 S3 3_545 3.548(3) y
Cs1 S1 2_655 3.705(2) y
Cs1 S2 3_544 3.711(3) y
Cs1 S2 4_546 3.711(3) y
Cs1 S1 4_545 4.004(3) y
Cs1 S1 3_545 4.004(3) y
Cs1 S2 2_656 4.108(3) y
Cs1 S2 1_554 4.108(3) y
